data_9001349
loop_
_publ_author_name
'Brigatti, M. F.'
'Galli, E.'
'Poppi, L.'

_publ_section_title
;
 Effect of Ti substitution in biotite-M crystal chemistry
 Sample 11 from a lamproite rock, Jummilla, Spain
;
_journal_name_full 'American Mineralogist'
_journal_page_first 1174
_journal_page_last 1183
_journal_volume 76
_journal_year 1991
_chemical_formula_sum
;Al1.282 Ca0.013 Cr0.072 Fe0.504 K0.955 Mg1.899 Mn0.027 Na0.03 O12 Si2.868
 Ti0.324
;
_chemical_name_mineral Biotite
_space_group_IT_number 12
_symmetry_space_group_name_Hall '-C 2y'
_symmetry_space_group_name_H-M 'C 1 2/m 1'
_cell_angle_alpha 90
_cell_angle_beta 100.13
_cell_angle_gamma 90
_cell_length_a 5.315
_cell_length_b 9.204
_cell_length_c 10.168
_cell_formula_units_Z 2
_cell_volume 489.657
_database_code_amcsd 0001383
_exptl_crystal_density_diffrn 2.989
_cod_original_formula_sum 'Si2.868 Al1.282 K.955 Ca.013 Na.03 Mg1.899 Cr.072 Fe.504 Mn.027 Ti.324 O12'
_cod_database_code 9001349

loop_
_space_group_symop_operation_xyz
x,y,z
1/2+x,1/2+y,z
x,-y,z
1/2+x,1/2-y,z
-x,y,-z
1/2-x,1/2+y,-z
-x,-y,-z
1/2-x,1/2-y,-z

loop_
_atom_site_aniso_label
_atom_site_aniso_U_11
_atom_site_aniso_U_22
_atom_site_aniso_U_33
_atom_site_aniso_U_12
_atom_site_aniso_U_13
_atom_site_aniso_U_23
Si 0.00860 0.00944 0.01320 0.00000 0.00239 0.00000
Al 0.00860 0.00944 0.01320 0.00000 0.00239 0.00000
K 0.03079 0.03433 0.03654 0.00000 0.00584 0.00000
Ca 0.03079 0.03433 0.03654 0.00000 0.00584 0.00000
Na 0.03079 0.03433 0.03654 0.00000 0.00584 0.00000
Mg1 0.01109 0.01159 0.01929 0.00000 0.00398 0.00000
Al1 0.01109 0.01159 0.01929 0.00000 0.00398 0.00000
Cr1 0.01109 0.01159 0.01929 0.00000 0.00398 0.00000
Fe1 0.01109 0.01159 0.01929 0.00000 0.00398 0.00000
Mn1 0.01109 0.01159 0.01929 0.00000 0.00398 0.00000
Ti1 0.01109 0.01159 0.01929 0.00000 0.00398 0.00000
Mg2 0.00971 0.01802 0.01726 0.00000 0.00265 0.00000
Al2 0.00971 0.01802 0.01726 0.00000 0.00265 0.00000
Cr2 0.00971 0.01802 0.01726 0.00000 0.00265 0.00000
Fe2 0.00971 0.01802 0.01726 0.00000 0.00265 0.00000
Mn2 0.00971 0.01802 0.01726 0.00000 0.00265 0.00000
Ti2 0.00971 0.01802 0.01726 0.00000 0.00265 0.00000
O1 0.02607 0.01502 0.01776 0.00000 0.00106 0.00000
O2 0.01747 0.02661 0.01675 -0.00561 0.00451 -0.00280
O3 0.01082 0.01245 0.01421 0.00024 0.00265 -0.00047
O4 0.01040 0.01202 0.01573 0.00000 0.00345 0.00000

loop_
_atom_site_label
_atom_site_fract_x
_atom_site_fract_y
_atom_site_fract_z
_atom_site_occupancy
Si 0.07490 0.16690 0.22550 0.71700
Al 0.07490 0.16690 0.22550 0.28300
K 0.00000 0.50000 0.00000 0.95500
Ca 0.00000 0.50000 0.00000 0.01300
Na 0.00000 0.50000 0.00000 0.03000
Mg1 0.00000 0.00000 0.50000 0.63300
Al1 0.00000 0.00000 0.50000 0.05000
Cr1 0.00000 0.00000 0.50000 0.02400
Fe1 0.00000 0.00000 0.50000 0.16800
Mn1 0.00000 0.00000 0.50000 0.00900
Ti1 0.00000 0.00000 0.50000 0.10800
Mg2 0.00000 0.33640 0.50000 0.63300
Al2 0.00000 0.33640 0.50000 0.05000
Cr2 0.00000 0.33640 0.50000 0.02400
Fe2 0.00000 0.33640 0.50000 0.16800
Mn2 0.00000 0.33640 0.50000 0.00900
Ti2 0.00000 0.33640 0.50000 0.10800
O1 0.02120 0.00000 0.16830 1.00000
O2 0.32300 0.23270 0.16740 1.00000
O3 0.13100 0.16760 0.39110 1.00000
O4 0.13120 0.50000 0.39980 1.00000

loop_
_cod_related_entry_id
_cod_related_entry_database
_cod_related_entry_code
1 AMCSD 0001383
